data_2001100
loop_
_publ_author_name
'Thompson, H. W.'
'Lalancette, R. A.'
'Vanderhoff, P. A.'

_publ_section_title
;
 9-Oxobicyclo[3.3.1]nonane-1-carboxylic acid: structure and
 hydrogen-bonding pattern
;
_journal_issue 1
_journal_name_full 'Acta Crystallographica Section C'
_journal_page_first 66
_journal_page_last 70
_journal_paper_doi 10.1107/S010827019100330X
_journal_volume 48
_journal_year 1992
_chemical_formula_sum 'C10 H14 O3'
_chemical_formula_weight 182.220
_symmetry_cell_setting orthorhombic
_symmetry_space_group_name_Hall '-I 2 2c'
_symmetry_space_group_name_H-M 'I b a m'
_cell_angle_alpha 90
_cell_angle_beta 90
_cell_angle_gamma 90
_cell_formula_units_Z 8
_cell_length_a 12.795(2)
_cell_length_b 13.178(2)
_cell_length_c 11.092(2)
_cell_volume 1870.2(5)
_diffrn_radiation_type Cu
_diffrn_radiation_wavelength 1.5418
_exptl_absorpt_coefficient_mu 0.780
_exptl_crystal_density_diffrn 1.280
_exptl_crystal_density_meas 1.260(10)
_exptl_crystal_F_000 784
_cod_data_source_file cr0251.cif
_cod_data_source_block cr0251a
_cod_original_cell_volume 1891.8(4)
_cod_database_code 2001100

loop_
_atom_site_label
_atom_site_fract_x
_atom_site_fract_y
_atom_site_fract_z
O(1) .7732(3) .1523(3) .5000
O(2) .5458(2) .0894(2) .5999(2)
C(9) .7267(4) .2317(4) .5000
C(5) .7781(5) .3335(4) .5000
C(4) .7469(5) .3899(4) .6157(5)
C(3) .6328(5) .3926(4) .6389(4)
C(2) .5762(3) .2941(3) .6152(4)
C(1) .6092(3) .2385(3) .5000
C(10) .5644(4) .1314(4) .5000
H(C5) .8530 .3250 .5000
H(C4) .7760 .4572 .6159
H'(C4) .7808 .3582 .6839
H(C3) .6013 .4459 .5875
H'(C3) .6175 .4175 .7179
H(C2) .5021 .3043 .6148
H'(C2) .5863 .2504 .6833
